data_4339576
loop_
_publ_author_name
'Perruchas, Sandrine'
'Flores, Samuel'
'Jousselme, Bruno'
'Lobkovsky, Emil'
'Abru\~na, Hector'
'Disalvo, Francis J.'

_publ_section_title
;
 [W6S8] octahedral tungsten clusters functionalized with thiophene
 derivatives: toward polymerizable building blocks.
;
_journal_issue 21
_journal_name_full 'Inorganic chemistry'
_journal_page_first 8976
_journal_page_last 8987
_journal_paper_doi 10.1021/ic7010748
_journal_volume 46
_journal_year 2007
_chemical_formula_moiety C102H84P6S14W6
_chemical_formula_sum 'C102 H84 P6 S14 W6'
_chemical_formula_weight 3047.45
_chemical_name_common '[W6S8(T-PPh2)6], C6H6'
_chemical_name_systematic
;
[W6S8(T-PPh2)6](C6H6)
;
_space_group_IT_number 2
_symmetry_cell_setting triclinic
_symmetry_space_group_name_Hall '-P 1'
_symmetry_space_group_name_H-M 'P -1'
_atom_sites_solution_hydrogens geom
_atom_sites_solution_primary direct
_atom_sites_solution_secondary difmap
_audit_creation_method SHELXL-97
_cell_angle_alpha 63.2540(10)
_cell_angle_beta 66.0090(10)
_cell_angle_gamma 63.8300(10)
_cell_formula_units_Z 1
_cell_length_a 14.0505(6)
_cell_length_b 14.4887(7)
_cell_length_c 15.7381(7)
_cell_measurement_reflns_used 7964
_cell_measurement_temperature 173(2)
_cell_measurement_theta_max 35.80
_cell_measurement_theta_min 2.52
_cell_volume 2479.7(2)
_computing_cell_refinement 'Bruker SMART'
_computing_data_collection 'Bruker SMART'
_computing_data_reduction 'Bruker SAINT'
_computing_molecular_graphics 'Bruker SHELXTL'
_computing_publication_material 'Bruker SHELXTL'
_computing_structure_refinement 'SHELXL-97 (Sheldrick, 1997)'
_computing_structure_solution 'Bruker SHELXTL'
_diffrn_ambient_temperature 173(2)
_diffrn_measured_fraction_theta_full 0.910
_diffrn_measured_fraction_theta_max 0.910
_diffrn_measurement_device_type 'CCD area detector'
_diffrn_measurement_method 'phi and omega scans'
_diffrn_radiation_monochromator graphite
_diffrn_radiation_source 'fine-focus sealed tube'
_diffrn_radiation_type MoK\a
_diffrn_radiation_wavelength 0.71073
_diffrn_reflns_av_R_equivalents 0.0417
_diffrn_reflns_av_sigmaI/netI 0.0480
_diffrn_reflns_limit_h_max 21
_diffrn_reflns_limit_h_min -22
_diffrn_reflns_limit_k_max 20
_diffrn_reflns_limit_k_min -23
_diffrn_reflns_limit_l_max 23
_diffrn_reflns_limit_l_min -25
_diffrn_reflns_number 62580
_diffrn_reflns_theta_full 35.95
_diffrn_reflns_theta_max 35.95
_diffrn_reflns_theta_min 1.50
_exptl_absorpt_coefficient_mu 7.369
_exptl_absorpt_correction_type semi-empirical
_exptl_absorpt_process_details SADABS
_exptl_crystal_colour brown
_exptl_crystal_density_diffrn 2.041
_exptl_crystal_density_meas ?
_exptl_crystal_density_method 'not measured'
_exptl_crystal_description plate
_exptl_crystal_F_000 1454
_exptl_crystal_size_max 0.6
_exptl_crystal_size_mid 0.4
_exptl_crystal_size_min 0.1
_refine_diff_density_max 2.608
_refine_diff_density_min -2.785
_refine_diff_density_rms 0.526
_refine_ls_extinction_method none
_refine_ls_goodness_of_fit_ref 0.940
_refine_ls_hydrogen_treatment constr
_refine_ls_matrix_type full
_refine_ls_number_parameters 631
_refine_ls_number_reflns 21280
_refine_ls_number_restraints 0
_refine_ls_restrained_S_all 0.940
_refine_ls_R_factor_all 0.0658
_refine_ls_R_factor_gt 0.0430
_refine_ls_shift/su_max 0.002
_refine_ls_shift/su_mean 0.000
_refine_ls_structure_factor_coef Fsqd
_refine_ls_weighting_details 'calc w=1/[\s^2^(Fo^2^)+(0.0587P)^2^+23.0000P] where P=(Fo^2^+2Fc^2^)/3'
_refine_ls_weighting_scheme calc
_refine_ls_wR_factor_gt 0.1025
_refine_ls_wR_factor_ref 0.1247
_reflns_number_gt 16527
_reflns_number_total 21280
_reflns_threshold_expression >2sigma(I)
_cod_data_source_file ic7010748-file001.cif
_cod_data_source_block 0
_cod_depositor_comments
;
The following automatic conversions were performed:

'_exptl_crystal_density_meas' value 'not measured' was changed to '?'
- the value is perceived as not measured.

Automatic conversion script
Id: cif_fix_values 3008 2015-01-20 13:52:24Z robertas 
;
_cod_original_cell_volume 2479.71(19)
_cod_original_sg_symbol_Hall -P1
_cod_original_sg_symbol_H-M P-1
_cod_database_code 4339576

loop_
_symmetry_equiv_pos_as_xyz
'x, y, z'
'-x, -y, -z'

loop_
_atom_site_label
_atom_site_type_symbol
_atom_site_fract_x
_atom_site_fract_y
_atom_site_fract_z
_atom_site_U_iso_or_equiv
_atom_site_adp_type
_atom_site_occupancy
_atom_site_symmetry_multiplicity
_atom_site_calc_flag
_atom_site_refinement_flags
_atom_site_disorder_assembly
_atom_site_disorder_group
W1 W 0.085983(15) 0.371855(14) 0.077747(15) 0.01739(4) Uani 1 1 d . . .
W2 W -0.003281(15) 0.580847(15) 0.068299(15) 0.01774(4) Uani 1 1 d . . .
W3 W -0.129924(15) 0.471481(15) 0.093554(15) 0.01787(4) Uani 1 1 d . . .
S1 S -0.04153(11) 0.43022(10) 0.21751(10) 0.0229(2) Uani 1 1 d . . .
S3 S 0.19492(10) 0.48209(11) 0.04697(10) 0.0230(2) Uani 1 1 d . . .
S2 S -0.03800(11) 0.28359(10) 0.09390(10) 0.0232(2) Uani 1 1 d . . .
S4 S 0.19871(10) 0.33487(10) -0.07643(10) 0.0229(2) Uani 1 1 d . . .
P1 P 0.18959(11) 0.20909(10) 0.19873(10) 0.0213(2) Uani 1 1 d . . .
S1A S 0.4143(4) 0.0710(4) 0.2380(3) 0.1141(14) Uani 1 1 d . . .
C1A C 0.3373(5) 0.1439(5) 0.1597(5) 0.0322(12) Uani 1 1 d . . .
C2A C 0.3932(7) 0.1443(9) 0.0657(7) 0.076(4) Uani 1 1 d . . .
H2A H 0.3616 0.1818 0.0129 0.091 Uiso 1 1 calc R . .
C3A C 0.5087(9) 0.0789(13) 0.0577(11) 0.121(7) Uani 1 1 d . . .
H3A H 0.5603 0.0720 -0.0011 0.146 Uiso 1 1 calc R . .
C4A C 0.5325(11) 0.0263(11) 0.1530(17) 0.150(9) Uani 1 1 d . . .
H4A H 0.5993 -0.0228 0.1661 0.180 Uiso 1 1 calc R . .
C5A C 0.1372(5) 0.0952(4) 0.2510(4) 0.0274(11) Uani 1 1 d . . .
C6A C 0.2008(4) -0.0151(4) 0.2264(4) 0.0195(8) Uani 1 1 d . . .
H6A H 0.2725 -0.0297 0.1872 0.023 Uiso 1 1 calc R . .
C7A C 0.1497(15) -0.0802(9) 0.2621(11) 0.093(5) Uani 1 1 d . . .
H7A H 0.1856 -0.1433 0.2452 0.112 Uiso 1 1 calc R . .
C8A C 0.0561(11) -0.0714(9) 0.3181(12) 0.082(4) Uani 1 1 d . . .
H8A H 0.0304 -0.1308 0.3467 0.099 Uiso 1 1 calc R . .
C9A C -0.0067(7) 0.0165(7) 0.3380(9) 0.069(3) Uani 1 1 d . . .
H9A H -0.0788 0.0216 0.3750 0.083 Uiso 1 1 calc R . .
C10A C 0.0297(6) 0.1033(5) 0.3063(7) 0.048(2) Uani 1 1 d . . .
H10A H -0.0170 0.1664 0.3216 0.057 Uiso 1 1 calc R . .
C11A C 0.1787(5) 0.2354(4) 0.3062(4) 0.0274(10) Uani 1 1 d . . .
C12A C 0.1503(12) 0.1681(10) 0.4049(6) 0.083(4) Uani 1 1 d . . .
H12A H 0.1370 0.1041 0.4205 0.100 Uiso 1 1 calc R . .
C13A C 0.1431(19) 0.2022(18) 0.4770(9) 0.161(11) Uani 1 1 d . . .
H13A H 0.1183 0.1627 0.5425 0.193 Uiso 1 1 calc R . .
C14A C 0.1691(12) 0.2865(15) 0.4587(11) 0.105(6) Uani 1 1 d . . .
H14A H 0.1678 0.3022 0.5104 0.126 Uiso 1 1 calc R . .
C15A C 0.1957(10) 0.3465(8) 0.3718(10) 0.070(3) Uani 1 1 d . . .
H15A H 0.2146 0.4052 0.3620 0.084 Uiso 1 1 calc R . .
C16A C 0.1988(7) 0.3331(6) 0.2943(5) 0.0431(17) Uani 1 1 d . . .
H16A H 0.2135 0.3842 0.2322 0.052 Uiso 1 1 calc R . .
P2 P -0.03939(13) 0.68936(11) 0.17392(11) 0.0252(3) Uani 1 1 d . A .
S1B S 0.0866(6) 0.6546(4) 0.3153(4) 0.0612(13) Uani 0.50 1 d P A 1
C4BB C 0.1356(17) 0.6405(17) 0.3540(18) 0.068(6) Uani 0.50 1 d P A 2
H4BB H 0.1281 0.6332 0.4180 0.082 Uiso 0.50 1 calc PR A 2
C5BB C 0.039(3) 0.655(3) 0.318(5) 0.18(3) Uani 0.50 1 d P A 2
H5BB H -0.0319 0.6562 0.3577 0.217 Uiso 0.50 1 calc PR A 2
C1B C 0.0752(8) 0.6648(6) 0.2150(8) 0.054(2) Uani 1 1 d . . .
C2B C 0.1827(8) 0.6567(7) 0.1498(9) 0.059(3) Uani 1 1 d . A .
H2B H 0.1991 0.6578 0.0859 0.071 Uiso 1 1 calc R . .
C3B C 0.2599(9) 0.6472(9) 0.1876(12) 0.078(4) Uani 1 1 d . . .
H3B H 0.3310 0.6456 0.1493 0.094 Uiso 1 1 calc R A .
C4B C 0.2278(10) 0.6403(9) 0.2845(10) 0.071(3) Uani 1 1 d . A .
H4B H 0.2687 0.6307 0.3235 0.085 Uiso 1 1 calc R B 1
C5B C -0.0845(5) 0.8376(4) 0.1230(5) 0.0292(11) Uani 1 1 d . . .
C6B C -0.1231(6) 0.8964(5) 0.0381(6) 0.0389(15) Uani 1 1 d . A .
H6B H -0.1294 0.8634 0.0026 0.047 Uiso 1 1 calc R . .
C7B C -0.1517(8) 1.0105(7) 0.0113(7) 0.059(2) Uani 1 1 d . . .
H7B H -0.1784 1.0580 -0.0438 0.071 Uiso 1 1 calc R A .
C8B C -0.1384(12) 1.0474(11) 0.0698(13) 0.099(5) Uani 1 1 d . A .
H8B H -0.1521 1.1190 0.0628 0.119 Uiso 1 1 calc R C 1
S2B S -0.0828(4) 0.9119(3) 0.1740(3) 0.0614(9) Uani 0.50 1 d P A 1
C9B C -0.1180(19) 1.0102(10) 0.1374(16) 0.061(6) Uani 0.50 1 d P A 2
H9B H -0.1271 1.0541 0.1706 0.073 Uiso 0.50 1 calc PR A 2
C2BB C -0.0828(4) 0.9119(3) 0.1740(3) 0.0614(9) Uani 0.50 1 d P A 2
H2BB H -0.0559 0.8805 0.2292 0.074 Uiso 0.50 1 calc PR A 2
C10B C -0.1493(8) 0.6649(7) 0.2863(5) 0.050(2) Uani 1 1 d . . .
C11B C -0.1348(16) 0.5683(9) 0.3649(7) 0.113(7) Uani 1 1 d . A .
H11B H -0.0660 0.5155 0.3610 0.135 Uiso 1 1 calc R . .
C12B C -0.214(3) 0.549(2) 0.4442(10) 0.22(2) Uani 1 1 d . . .
H12B H -0.1996 0.4837 0.4957 0.264 Uiso 1 1 calc R A .
C13B C -0.310(3) 0.614(3) 0.4532(18) 0.23(2) Uani 1 1 d . A .
H13B H -0.3633 0.5985 0.5115 0.274 Uiso 1 1 calc R . .
C14B C -0.3351(14) 0.707(2) 0.3800(14) 0.139(9) Uani 1 1 d . . .
H14B H -0.4086 0.7497 0.3883 0.167 Uiso 1 1 calc R A .
C15B C -0.2618(9) 0.7462(10) 0.2922(7) 0.066(3) Uani 1 1 d . A .
H15B H -0.2803 0.8135 0.2441 0.080 Uiso 1 1 calc R . .
P3 P -0.30274(11) 0.42640(11) 0.21778(11) 0.0247(3) Uani 1 1 d . D .
S1C S -0.4713(4) 0.5301(5) 0.3675(4) 0.0881(16) Uani 0.50 1 d P D 1
C2CC C -0.4475(18) 0.6598(16) 0.1976(18) 0.046(6) Uani 0.50 1 d P D 1
H2CC H -0.4198 0.6942 0.1311 0.055 Uiso 0.50 1 calc PR D 1
C1CC C -0.4713(4) 0.5301(5) 0.3675(4) 0.0881(16) Uani 0.50 1 d P D 2
H1CC H -0.4618 0.4676 0.4223 0.106 Uiso 0.50 1 calc PR D 2
C2C C -0.4459(15) 0.6347(13) 0.1794(15) 0.026(3) Uani 0.50 1 d P D 2
H2C H -0.4171 0.6362 0.1143 0.031 Uiso 0.50 1 calc PR D 2
C3C C -0.5252(8) 0.7276(9) 0.2032(11) 0.035(3) Uani 0.50 1 d P D 2
H3C H -0.5510 0.7912 0.1544 0.042 Uiso 0.50 1 calc PR D 2
C1C C -0.4113(4) 0.5405(5) 0.2555(5) 0.0294(11) Uani 1 1 d . . .
C4C C -0.5585(12) 0.7227(10) 0.2878(13) 0.092(5) Uani 1 1 d . . .
H4C H -0.6089 0.7925 0.2796 0.110 Uiso 1 1 calc R D 1
C5CC C -0.5443(8) 0.6388(11) 0.3665(9) 0.076(3) Uani 1 1 d . D .
H5CC H -0.5840 0.6493 0.4270 0.091 Uiso 1 1 calc R E 1
C5C C -0.2854(6) 0.3181(5) 0.3359(5) 0.0366(14) Uani 1 1 d . . .
C6C C -0.2315(6) 0.3211(7) 0.3923(5) 0.0448(17) Uani 1 1 d . D .
H6C H -0.2069 0.3801 0.3694 0.054 Uiso 1 1 calc R . .
C7C C -0.2134(8) 0.2413(8) 0.4790(7) 0.063(3) Uani 1 1 d . . .
H7C H -0.1798 0.2476 0.5154 0.076 Uiso 1 1 calc R D .
C8C C -0.2440(12) 0.1560(9) 0.5100(9) 0.083(4) Uani 1 1 d . D .
H8C H -0.2252 0.0982 0.5653 0.099 Uiso 1 1 calc R . .
C9C C -0.3023(13) 0.1498(9) 0.4636(9) 0.091(5) Uani 1 1 d . . .
H9C H -0.3231 0.0874 0.4920 0.109 Uiso 1 1 calc R D .
C10C C -0.3368(14) 0.2288(6) 0.3748(7) 0.099(5) Uani 1 1 d . D .
H10C H -0.3817 0.2254 0.3469 0.119 Uiso 1 1 calc R . .
C11C C -0.3739(5) 0.3837(6) 0.1745(5) 0.0348(13) Uani 1 1 d . . .
C12C C -0.3219(6) 0.3092(8) 0.1263(8) 0.061(3) Uani 1 1 d . D .
H12C H -0.2458 0.2793 0.1107 0.073 Uiso 1 1 calc R . .
C13C C -0.3853(9) 0.2796(11) 0.1015(10) 0.080(4) Uani 1 1 d . . .
H13C H -0.3602 0.2346 0.0644 0.096 Uiso 1 1 calc R D 1
S2C S -0.5074(4) 0.4046(6) 0.2153(7) 0.0766(19) Uani 0.50 1 d P D 1
C14C C -0.502(2) 0.334(3) 0.146(3) 0.089(10) Uani 0.50 1 d P D 1
H14C H -0.5631 0.3314 0.1385 0.107 Uiso 0.50 1 calc PR D 1
C15C C -0.4848(19) 0.325(2) 0.100(2) 0.058(5) Uani 0.50 1 d P D 2
H15C H -0.5177 0.3075 0.0715 0.069 Uiso 0.50 1 calc PR D 2
C16C C -0.5421(18) 0.405(2) 0.148(3) 0.106(12) Uani 0.50 1 d P D 2
H16C H -0.6183 0.4275 0.1701 0.127 Uiso 0.50 1 calc PR D 2
C17C C -0.4809(18) 0.4482(17) 0.158(2) 0.071(7) Uani 0.50 1 d P D 2
H17C H -0.5086 0.5208 0.1545 0.085 Uiso 0.50 1 calc PR D 2
C1D C 0.539(4) 0.046(3) 0.402(3) 0.206(18) Uani 1 1 d . . .
H1D H 0.5645 0.0794 0.3353 0.248 Uiso 1 1 calc R . .
C2D C 0.446(4) 0.0990(19) 0.456(4) 0.21(2) Uani 1 1 d . . .
H2D H 0.4074 0.1697 0.4238 0.250 Uiso 1 1 calc R . .
C3D C 0.593(3) -0.055(3) 0.448(3) 0.211(17) Uani 1 1 d . . .
H3D H 0.6580 -0.0939 0.4133 0.253 Uiso 1 1 calc R . .

loop_
_atom_site_aniso_label
_atom_site_aniso_U_11
_atom_site_aniso_U_22
_atom_site_aniso_U_33
_atom_site_aniso_U_23
_atom_site_aniso_U_13
_atom_site_aniso_U_12
W1 0.01505(7) 0.01260(7) 0.02299(9) -0.00621(6) -0.00326(6) -0.00428(6)
W2 0.01639(8) 0.01370(7) 0.02361(9) -0.00791(6) -0.00351(6) -0.00488(6)
W3 0.01392(7) 0.01512(8) 0.02304(9) -0.00731(6) -0.00131(6) -0.00544(6)
S1 0.0231(5) 0.0201(5) 0.0236(6) -0.0074(4) -0.0039(4) -0.0071(4)
S3 0.0183(5) 0.0227(5) 0.0299(6) -0.0086(5) -0.0058(4) -0.0086(4)
S2 0.0221(5) 0.0158(5) 0.0313(6) -0.0071(5) -0.0041(5) -0.0088(4)
S4 0.0185(5) 0.0185(5) 0.0287(6) -0.0123(5) -0.0028(4) -0.0017(4)
P1 0.0198(5) 0.0155(5) 0.0255(6) -0.0053(5) -0.0055(5) -0.0048(4)
S1A 0.088(3) 0.117(3) 0.097(3) -0.019(2) -0.028(2) -0.013(2)
C1A 0.020(2) 0.029(3) 0.041(3) -0.011(2) -0.010(2) -0.001(2)
C2A 0.030(3) 0.094(8) 0.038(4) -0.005(4) -0.006(3) 0.015(4)
C3A 0.041(5) 0.132(13) 0.094(10) -0.027(9) 0.031(6) 0.000(7)
C4A 0.076(8) 0.071(8) 0.32(3) -0.043(12) -0.148(14) 0.025(6)
C5A 0.031(3) 0.019(2) 0.031(3) -0.0017(19) -0.013(2) -0.0088(19)
C6A 0.0162(18) 0.0152(18) 0.026(2) -0.0103(17) -0.0056(16) -0.0008(15)
C7A 0.157(15) 0.039(5) 0.093(9) -0.015(6) -0.052(10) -0.027(7)
C8A 0.082(8) 0.046(5) 0.139(12) -0.019(7) -0.057(8) -0.024(5)
C9A 0.043(4) 0.034(4) 0.107(8) 0.010(4) -0.021(5) -0.024(3)
C10A 0.033(3) 0.023(3) 0.067(5) -0.009(3) 0.000(3) -0.010(2)
C11A 0.030(3) 0.021(2) 0.031(3) -0.010(2) -0.006(2) -0.0084(19)
C12A 0.163(12) 0.096(8) 0.031(4) -0.019(4) 0.010(5) -0.108(9)
C13A 0.30(3) 0.24(2) 0.037(5) -0.047(9) 0.037(10) -0.23(2)
C14A 0.119(11) 0.168(15) 0.088(9) -0.092(10) 0.035(8) -0.100(11)
C15A 0.086(7) 0.040(4) 0.112(9) -0.030(5) -0.061(7) -0.006(5)
C16A 0.061(4) 0.046(4) 0.031(3) 0.010(3) -0.031(3) -0.031(3)
P2 0.0303(7) 0.0184(6) 0.0306(7) -0.0106(5) -0.0092(5) -0.0071(5)
S1B 0.087(4) 0.051(3) 0.061(3) -0.027(2) -0.031(3) -0.015(3)
C4BB 0.066(12) 0.073(13) 0.100(16) -0.048(12) -0.066(13) 0.010(10)
C5BB 0.08(2) 0.11(3) 0.43(9) -0.10(4) -0.15(4) -0.002(17)
C1B 0.074(6) 0.027(3) 0.087(7) -0.020(4) -0.060(5) -0.001(3)
C2B 0.054(5) 0.044(4) 0.110(8) -0.044(5) -0.032(5) -0.011(4)
C3B 0.050(5) 0.057(6) 0.148(12) -0.051(7) -0.043(7) 0.000(4)
C4B 0.071(7) 0.063(6) 0.105(9) -0.032(6) -0.043(7) -0.022(5)
C5B 0.030(3) 0.019(2) 0.034(3) -0.011(2) -0.004(2) -0.0051(19)
C6B 0.038(3) 0.018(2) 0.049(4) -0.015(2) -0.001(3) -0.004(2)
C7B 0.055(5) 0.032(4) 0.059(5) -0.009(4) -0.013(4) 0.005(3)
C8B 0.093(9) 0.075(8) 0.137(13) -0.081(9) 0.034(9) -0.044(7)
S2B 0.075(3) 0.0446(18) 0.069(2) -0.0241(17) -0.024(2) -0.0129(17)
C9B 0.101(15) 0.008(5) 0.069(12) -0.018(6) -0.034(11) 0.004(6)
C2BB 0.075(3) 0.0446(18) 0.069(2) -0.0241(17) -0.024(2) -0.0129(17)
C10B 0.089(6) 0.050(4) 0.029(3) -0.017(3) 0.002(4) -0.048(4)
C11B 0.27(2) 0.067(6) 0.028(4) -0.007(4) -0.020(7) -0.103(10)
C12B 0.52(6) 0.23(3) 0.030(5) -0.032(10) 0.034(15) -0.32(4)
C13B 0.38(5) 0.35(5) 0.099(15) -0.13(2) 0.12(2) -0.34(4)
C14B 0.113(12) 0.25(2) 0.136(14) -0.136(17) 0.072(11) -0.141(15)
C15B 0.067(6) 0.109(8) 0.045(5) -0.029(5) 0.012(4) -0.067(6)
P3 0.0184(5) 0.0212(6) 0.0281(7) -0.0077(5) 0.0014(5) -0.0080(5)
S1C 0.068(3) 0.093(4) 0.096(4) -0.056(3) -0.019(3) 0.004(3)
C2CC 0.025(6) 0.022(9) 0.050(13) 0.001(6) 0.013(7) -0.007(6)
C1CC 0.068(3) 0.093(4) 0.096(4) -0.056(3) -0.019(3) 0.004(3)
C2C 0.014(5) 0.017(7) 0.030(6) -0.007(5) 0.005(4) -0.001(5)
C3C 0.013(4) 0.016(4) 0.047(7) -0.001(5) 0.003(4) 0.000(3)
C1C 0.020(2) 0.026(2) 0.036(3) -0.012(2) 0.003(2) -0.0101(19)
C4C 0.097(10) 0.049(6) 0.147(14) -0.014(7) -0.076(10) -0.017(6)
C5CC 0.045(5) 0.100(9) 0.081(7) -0.069(7) -0.003(5) 0.007(5)
C5C 0.036(3) 0.026(3) 0.033(3) -0.007(2) 0.004(2) -0.011(2)
C6C 0.032(3) 0.058(5) 0.027(3) -0.009(3) 0.003(2) -0.014(3)
C7C 0.058(5) 0.062(6) 0.044(5) -0.018(4) -0.009(4) -0.001(4)
C8C 0.123(11) 0.046(5) 0.073(7) -0.017(5) -0.033(7) -0.018(6)
C9C 0.170(14) 0.050(5) 0.073(7) 0.020(5) -0.064(9) -0.063(8)
C10C 0.226(16) 0.022(3) 0.037(4) 0.012(3) -0.037(7) -0.047(6)
C11C 0.024(2) 0.037(3) 0.046(4) -0.017(3) -0.001(2) -0.016(2)
C12C 0.030(3) 0.080(6) 0.100(8) -0.063(6) -0.002(4) -0.020(4)
C13C 0.054(6) 0.111(9) 0.119(10) -0.075(8) -0.004(6) -0.042(6)
S2C 0.029(2) 0.086(4) 0.136(6) -0.068(5) -0.016(3) -0.008(2)
C14C 0.065(16) 0.11(2) 0.16(3) -0.08(2) -0.046(18) -0.029(15)
C15C 0.054(10) 0.063(11) 0.090(17) -0.041(12) -0.018(11) -0.032(9)
C16C 0.048(11) 0.080(15) 0.25(4) -0.11(2) -0.069(17) 0.011(10)
C17C 0.041(10) 0.045(10) 0.13(2) -0.023(12) -0.022(12) -0.016(8)
C1D 0.36(5) 0.13(2) 0.26(4) -0.03(3) -0.24(4) -0.08(3)
C2D 0.32(5) 0.069(13) 0.32(5) 0.01(2) -0.26(5) -0.05(2)
C3D 0.36(5) 0.106(19) 0.28(4) -0.03(2) -0.23(4) -0.08(3)

loop_
_atom_type_symbol
_atom_type_description
_atom_type_scat_dispersion_real
_atom_type_scat_dispersion_imag
_atom_type_scat_source
C C 0.0033 0.0016 'International Tables Vol C Tables 4.2.6.8 and 6.1.1.4'
H H 0.0000 0.0000 'International Tables Vol C Tables 4.2.6.8 and 6.1.1.4'
P P 0.1023 0.0942 'International Tables Vol C Tables 4.2.6.8 and 6.1.1.4'
S S 0.1246 0.1234 'International Tables Vol C Tables 4.2.6.8 and 6.1.1.4'
W W -0.8490 6.8722 'International Tables Vol C Tables 4.2.6.8 and 6.1.1.4'

loop_
_geom_angle_atom_site_label_1
_geom_angle_atom_site_label_2
_geom_angle_atom_site_label_3
_geom_angle
_geom_angle_site_symmetry_1
_geom_angle_site_symmetry_3
S1 W1 S4 172.25(4) . .
S1 W1 S3 90.29(4) . .
S4 W1 S3 89.54(5) . .
S1 W1 S2 89.54(4) . .
S4 W1 S2 89.57(5) . .
S3 W1 S2 172.14(4) . .
S1 W1 P1 87.25(4) . .
S4 W1 P1 100.51(4) . .
S3 W1 P1 92.26(4) . .
S2 W1 P1 95.58(4) . .
S1 W1 W2 116.82(3) . 2_565
S4 W1 W2 56.66(3) . 2_565
S3 W1 W2 116.60(3) . 2_565
S2 W1 W2 56.80(3) . 2_565
P1 W1 W2 140.64(3) . 2_565
S1 W1 W2 56.91(3) . .
S4 W1 W2 116.95(3) . .
S3 W1 W2 57.30(3) . .
S2 W1 W2 116.51(3) . .
P1 W1 W2 129.19(3) . .
W2 W1 W2 89.939(8) 2_565 .
S1 W1 W3 116.90(3) . 2_565
S4 W1 W3 56.99(3) . 2_565
S3 W1 W3 56.56(3) . 2_565
S2 W1 W3 116.81(3) . 2_565
P1 W1 W3 138.15(3) . 2_565
W2 W1 W3 60.067(8) 2_565 2_565
W2 W1 W3 60.035(7) . 2_565
S1 W1 W3 56.87(3) . .
S4 W1 W3 116.63(3) . .
S3 W1 W3 117.25(3) . .
S2 W1 W3 56.55(3) . .
P1 W1 W3 131.11(3) . .
W2 W1 W3 60.005(7) 2_565 .
W2 W1 W3 60.010(7) . .
W3 W1 W3 90.163(8) 2_565 .
S4 W2 S1 90.19(4) 2_565 .
S4 W2 S2 89.97(4) 2_565 2_565
S1 W2 S2 172.01(4) . 2_565
S4 W2 S3 172.12(4) 2_565 .
S1 W2 S3 89.56(4) . .
S2 W2 S3 89.19(4) 2_565 .
S4 W2 P2 85.65(5) 2_565 .
S1 W2 P2 89.61(5) . .
S2 W2 P2 98.36(5) 2_565 .
S3 W2 P2 102.22(5) . .
S4 W2 W1 56.92(3) 2_565 2_565
S1 W2 W1 116.74(3) . 2_565
S2 W2 W1 57.15(3) 2_565 2_565
S3 W2 W1 116.46(3) . 2_565
P2 W2 W1 131.89(4) . 2_565
S4 W2 W1 117.11(3) 2_565 .
S1 W2 W1 56.43(3) . .
S2 W2 W1 116.69(3) 2_565 .
S3 W2 W1 56.66(3) . .
P2 W2 W1 136.67(4) . .
W1 W2 W1 90.061(8) 2_565 .
S4 W2 W3 117.02(3) 2_565 2_565
S1 W2 W3 116.42(3) . 2_565
S2 W2 W3 56.70(3) 2_565 2_565
S3 W2 W3 56.38(3) . 2_565
P2 W2 W3 143.73(4) . 2_565
W1 W2 W3 60.138(8) 2_565 2_565
W1 W2 W3 60.037(7) . 2_565
S4 W2 W3 57.05(3) 2_565 .
S1 W2 W3 56.77(3) . .
S2 W2 W3 117.14(3) 2_565 .
S3 W2 W3 116.71(3) . .
P2 W2 W3 125.94(4) . .
W1 W2 W3 60.041(7) 2_565 .
W1 W2 W3 60.115(7) . .
W3 W2 W3 90.225(8) 2_565 .
S3 W3 S2 89.96(5) 2_565 .
S3 W3 S1 172.00(4) 2_565 .
S2 W3 S1 89.55(5) . .
S3 W3 S4 89.58(5) 2_565 2_565
S2 W3 S4 172.00(4) . 2_565
S1 W3 S4 89.80(4) . 2_565
S3 W3 P3 92.79(5) 2_565 .
S2 W3 P3 91.65(4) . .
S1 W3 P3 95.21(5) . .
S4 W3 P3 96.35(4) 2_565 .
S3 W3 W2 57.36(3) 2_565 2_565
S2 W3 W2 56.91(3) . 2_565
S1 W3 W2 116.12(3) . 2_565
S4 W3 W2 116.57(3) 2_565 2_565
P3 W3 W2 133.03(4) . 2_565
S3 W3 W1 56.90(3) 2_565 2_565
S2 W3 W1 116.80(3) . 2_565
S1 W3 W1 116.52(3) . 2_565
S4 W3 W1 56.71(3) 2_565 2_565
P3 W3 W1 135.92(3) . 2_565
W2 W3 W1 59.928(8) 2_565 2_565
S3 W3 W2 116.76(3) 2_565 .
S2 W3 W2 116.93(3) . .
S1 W3 W2 56.70(3) . .
S4 W3 W2 56.51(3) 2_565 .
P3 W3 W2 137.18(4) . .
W2 W3 W2 89.775(8) 2_565 .
W1 W3 W2 59.892(8) 2_565 .
S3 W3 W1 117.16(3) 2_565 .
S2 W3 W1 57.11(3) . .
S1 W3 W1 56.32(3) . .
S4 W3 W1 116.34(3) 2_565 .
P3 W3 W1 134.17(3) . .
W2 W3 W1 59.857(7) 2_565 .
W1 W3 W1 89.837(8) 2_565 .
W2 W3 W1 59.875(7) . .
W1 S1 W2 66.66(3) . .
W1 S1 W3 66.81(4) . .
W2 S1 W3 66.53(4) . .
W3 S3 W1 66.53(3) 2_565 .
W3 S3 W2 66.26(3) 2_565 .
W1 S3 W2 66.03(3) . .
W3 S2 W2 66.39(3) . 2_565
W3 S2 W1 66.34(3) . .
W2 S2 W1 66.04(3) 2_565 .
W2 S4 W1 66.42(3) 2_565 .
W2 S4 W3 66.43(3) 2_565 2_565
W1 S4 W3 66.30(3) . 2_565
C5A P1 C1A 102.1(3) . .
C5A P1 C11A 104.1(3) . .
C1A P1 C11A 101.4(3) . .
C5A P1 W1 111.86(19) . .
C1A P1 W1 121.1(2) . .
C11A P1 W1 114.27(19) . .
C1A S1A C4A 95.4(6) . .
C2A C1A S1A 113.5(5) . .
C2A C1A P1 124.1(5) . .
S1A C1A P1 122.3(4) . .
C1A C2A C3A 112.1(9) . .
C1A C2A H2A 124.0 . .
C3A C2A H2A 124.0 . .
C4A C3A C2A 111.2(11) . .
C4A C3A H3A 124.4 . .
C2A C3A H3A 124.4 . .
C3A C4A S1A 107.6(7) . .
C3A C4A H4A 126.2 . .
S1A C4A H4A 126.2 . .
C10A C5A C6A 112.9(5) . .
C10A C5A P1 121.8(5) . .
C6A C5A P1 124.7(4) . .
C7A C6A C5A 116.1(8) . .
C7A C6A H6A 121.9 . .
C5A C6A H6A 122.0 . .
C6A C7A C8A 127.6(12) . .
C6A C7A H7A 116.2 . .
C8A C7A H7A 116.2 . .
C7A C8A C9A 122.3(11) . .
C7A C8A H8A 118.8 . .
C9A C8A H8A 118.8 . .
C8A C9A C10A 121.8(10) . .
C8A C9A H9A 119.1 . .
C10A C9A H9A 119.1 . .
C9A C10A C5A 118.8(7) . .
C9A C10A H10A 120.6 . .
C5A C10A H10A 120.6 . .
C12A C11A C16A 114.8(6) . .
C12A C11A P1 124.5(5) . .
C16A C11A P1 120.7(5) . .
C13A C12A C11A 116.6(9) . .
C13A C12A H12A 121.7 . .
C11A C12A H12A 121.7 . .
C14A C13A C12A 123.9(11) . .
C14A C13A H13A 118.1 . .
C12A C13A H13A 118.1 . .
C15A C14A C13A 120.3(12) . .
C15A C14A H14A 119.8 . .
C13A C14A H14A 119.8 . .
C14A C15A C16A 125.0(10) . .
C14A C15A H15A 117.5 . .
C16A C15A H15A 117.5 . .
C15A C16A C11A 119.0(7) . .
C15A C16A H16A 120.5 . .
C11A C16A H16A 120.5 . .
C1B P2 C5B 100.8(3) . .
C1B P2 C10B 105.1(5) . .
C5B P2 C10B 101.8(3) . .
C1B P2 W2 116.3(3) . .
C5B P2 W2 118.7(2) . .
C10B P2 W2 112.2(2) . .
C1B S1B C4B 101.6(7) . .
C4B C4BB C5BB 113(3) . .
C4B C4BB H4BB 123.4 . .
C5BB C4BB H4BB 123.4 . .
C1B C5BB C4BB 111(3) . .
C1B C5BB H5BB 124.7 . .
C4BB C5BB H5BB 124.7 . .
C2B C1B C5BB 129.0(12) . .
C2B C1B S1B 104.8(7) . .
C5BB C1B S1B 24.4(9) . .
C2B C1B P2 121.4(7) . .
C5BB C1B P2 109.6(12) . .
S1B C1B P2 133.7(8) . .
C3B C2B C1B 115.5(11) . .
C3B C2B H2B 122.3 . .
C1B C2B H2B 122.3 . .
C2B C3B C4B 117.1(11) . .
C2B C3B H3B 121.5 . .
C4B C3B H3B 121.5 . .
C4BB C4B C3B 134.4(12) . .
C4BB C4B S1B 33.5(7) . .
C3B C4B S1B 100.9(8) . .
C4BB C4B H4B 96.1 . .
C3B C4B H4B 129.5 . .
S1B C4B H4B 129.5 . .
C6B C5B S2B 114.7(5) . .
C6B C5B P2 123.7(5) . .
S2B C5B P2 121.6(4) . .
C5B C6B C7B 113.8(7) . .
C5B C6B H6B 123.1 . .
C7B C6B H6B 123.1 . .
C8B C7B C6B 116.7(10) . .
C8B C7B H7B 121.6 . .
C6B C7B H7B 121.6 . .
C9B C8B C7B 134.1(16) . .
C9B C8B S2B 31.1(10) . .
C7B C8B S2B 103.5(8) . .
C9B C8B H8B 97.4 . .
C7B C8B H8B 128.2 . .
S2B C8B H8B 128.2 . .
C5B S2B C8B 91.2(5) . .
C8B C9B H9B 118.8 . .
C11B C10B C15B 117.7(10) . .
C11B C10B P2 122.1(10) . .
C15B C10B P2 119.9(6) . .
C12B C11B C10B 122(2) . .
C12B C11B H11B 118.8 . .
C10B C11B H11B 118.8 . .
C13B C12B C11B 122(3) . .
C13B C12B H12B 118.8 . .
C11B C12B H12B 118.8 . .
C12B C13B C14B 120.7(18) . .
C12B C13B H13B 119.6 . .
C14B C13B H13B 119.6 . .
C13B C14B C15B 126(2) . .
C13B C14B H14B 117.0 . .
C15B C14B H14B 117.0 . .
C14B C15B C10B 110.6(14) . .
C14B C15B H15B 124.7 . .
C10B C15B H15B 124.7 . .
C11C P3 C1C 102.2(3) . .
C11C P3 C5C 103.3(3) . .
C1C P3 C5C 103.0(3) . .
C11C P3 W3 115.2(2) . .
C1C P3 W3 114.49(18) . .
C5C P3 W3 116.7(2) . .
C5CC S1C C1C 105.2(6) . .
C1C C2CC C4C 104.6(13) . .
C1C C2CC H2CC 127.7 . .
C4C C2CC H2CC 127.7 . .
C1C C2C C3C 118.7(15) . .
C1C C2C H2C 120.7 . .
C3C C2C H2C 120.7 . .
C4C C3C C2C 118.4(14) . .
C4C C3C H3C 120.8 . .
C2C C3C H3C 120.8 . .
C2C C1C C2CC 21.2(12) . .
C2C C1C S1C 121.5(8) . .
C2CC C1C S1C 106.2(9) . .
C2C C1C P3 115.9(7) . .
C2CC C1C P3 130.6(9) . .
S1C C1C P3 122.3(4) . .
C3C C4C C5CC 129.6(13) . .
C3C C4C C2CC 35.2(11) . .
C5CC C4C C2CC 97.6(11) . .
C3C C4C H4C 97.8 . .
C5CC C4C H4C 131.2 . .
C2CC C4C H4C 131.2 . .
C4C C5CC S1C 125.2(10) . .
C4C C5CC H5CC 117.4 . .
S1C C5CC H5CC 117.4 . .
C6C C5C C10C 120.4(7) . .
C6C C5C P3 120.7(5) . .
C10C C5C P3 118.8(7) . .
C7C C6C C5C 123.2(9) . .
C7C C6C H6C 118.4 . .
C5C C6C H6C 118.4 . .
C8C C7C C6C 119.0(11) . .
C8C C7C H7C 120.5 . .
C6C C7C H7C 120.5 . .
C7C C8C C9C 121.6(11) . .
C7C C8C H8C 119.2 . .
C9C C8C H8C 119.2 . .
C8C C9C C10C 128.0(11) . .
C8C C9C H9C 116.0 . .
C10C C9C H9C 116.0 . .
C9C C10C C5C 107.2(11) . .
C9C C10C H10C 126.4 . .
C5C C10C H10C 126.4 . .
C12C C11C C17C 110.9(13) . .
C12C C11C S2C 111.9(6) . .
C17C C11C S2C 32.2(10) . .
C12C C11C P3 123.6(5) . .
C17C C11C P3 122.5(11) . .
S2C C11C P3 122.6(5) . .
C11C C12C C13C 118.2(8) . .
C11C C12C H12C 120.9 . .
C13C C12C H12C 120.9 . .
C15C C13C C12C 128.9(13) . .
C15C C13C C14C 28.4(14) . .
C12C C13C C14C 106.4(11) . .
C15C C13C H13C 102.1 . .
C12C C13C H13C 126.8 . .
C14C C13C H13C 126.8 . .
C11C S2C C14C 92.3(10) . .
C13C C14C S2C 109.7(13) . .
C13C C14C H14C 125.1 . .
S2C C14C H14C 125.1 . .
C13C C15C C16C 113.9(17) . .
C13C C15C H15C 123.1 . .
C16C C15C H15C 123.1 . .
C17C C16C C15C 117(2) . .
C17C C16C H16C 121.5 . .
C15C C16C H16C 121.5 . .
C16C C17C C11C 121.3(18) . .
C16C C17C H17C 119.4 . .
C11C C17C H17C 119.4 . .
C3D C1D C2D 118(4) . .
C3D C1D H1D 120.8 . .
C2D C1D H1D 120.8 . .
C3D C2D C1D 123(3) 2_656 .
C3D C2D H2D 118.5 2_656 .
C1D C2D H2D 118.5 . .
C1D C3D C2D 119(4) . 2_656
C1D C3D H3D 120.7 . .
C2D C3D H3D 120.7 2_656 .

loop_
_geom_bond_atom_site_label_1
_geom_bond_atom_site_label_2
_geom_bond_distance
_geom_bond_site_symmetry_2
W1 S1 2.4282(13) .
W1 S4 2.4454(13) .
W1 S3 2.4465(13) .
W1 S2 2.4590(13) .
W1 P1 2.5476(14) .
W1 W2 2.6748(3) 2_565
W1 W2 2.6759(3) .
W1 W3 2.6789(3) 2_565
W1 W3 2.6824(3) .
W2 S4 2.4382(13) 2_565
W2 S1 2.4417(13) .
W2 S2 2.4492(13) 2_565
W2 S3 2.4643(13) .
W2 P2 2.5408(14) .
W2 W1 2.6748(3) 2_565
W2 W3 2.6788(3) 2_565
W2 W3 2.6796(3) .
W3 S3 2.4370(14) 2_565
W3 S2 2.4433(12) .
W3 S1 2.4436(14) .
W3 S4 2.4532(12) 2_565
W3 P3 2.5562(13) .
W3 W2 2.6788(3) 2_565
W3 W1 2.6789(3) 2_565
S3 W3 2.4370(14) 2_565
S2 W2 2.4492(13) 2_565
S4 W2 2.4382(13) 2_565
S4 W3 2.4532(12) 2_565
P1 C5A 1.817(6) .
P1 C1A 1.826(6) .
P1 C11A 1.831(6) .
S1A C1A 1.646(8) .
S1A C4A 1.73(2) .
C1A C2A 1.362(11) .
C2A C3A 1.459(14) .
C2A H2A 0.9300 .
C3A C4A 1.45(2) .
C3A H3A 0.9300 .
C4A H4A 0.9300 .
C5A C10A 1.386(9) .
C5A C6A 1.587(7) .
C6A C7A 1.229(15) .
C6A H6A 0.9300 .
C7A C8A 1.239(19) .
C7A H7A 0.9300 .
C8A C9A 1.281(16) .
C8A H8A 0.9300 .
C9A C10A 1.374(10) .
C9A H9A 0.9300 .
C10A H10A 0.9300 .
C11A C12A 1.414(10) .
C11A C16A 1.480(9) .
C12A C13A 1.383(15) .
C12A H12A 0.9300 .
C13A C14A 1.303(18) .
C13A H13A 0.9300 .
C14A C15A 1.251(18) .
C14A H14A 0.9300 .
C15A C16A 1.300(13) .
C15A H15A 0.9300 .
C16A H16A 0.9300 .
P2 C1B 1.809(8) .
P2 C5B 1.823(6) .
P2 C10B 1.827(8) .
S1B C1B 1.586(10) .
S1B C4B 1.776(13) .
C4BB C4B 1.31(3) .
C4BB C5BB 1.58(3) .
C4BB H4BB 0.9300 .
C5BB C1B 1.45(6) .
C5BB H5BB 0.9300 .
C1B C2B 1.428(15) .
C2B C3B 1.367(13) .
C2B H2B 0.9300 .
C3B C4B 1.372(18) .
C3B H3B 0.9300 .
C4B H4B 0.9300 .
C5B C6B 1.401(10) .
C5B S2B 1.619(7) .
C6B C7B 1.413(10) .
C6B H6B 0.9300 .
C7B C8B 1.357(18) .
C7B H7B 0.9300 .
C8B C9B 1.05(2) .
C8B S2B 1.986(19) .
C8B H8B 0.9300 .
C9B H9B 0.9300 .
C10B C11B 1.388(13) .
C10B C15B 1.493(15) .
C11B C12B 1.31(3) .
C11B H11B 0.9300 .
C12B C13B 1.25(6) .
C12B H12B 0.9300 .
C13B C14B 1.33(4) .
C13B H13B 0.9300 .
C14B C15B 1.394(16) .
C14B H14B 0.9300 .
C15B H15B 0.9300 .
P3 C11C 1.823(7) .
P3 C1C 1.826(6) .
P3 C5C 1.839(7) .
S1C C5CC 1.448(12) .
S1C C1C 1.583(8) .
C2CC C1C 1.50(2) .
C2CC C4C 1.84(3) .
C2CC H2CC 0.9300 .
C2C C1C 1.40(2) .
C2C C3C 1.409(19) .
C2C H2C 0.9300 .
C3C C4C 1.20(2) .
C3C H3C 0.9300 .
C4C C5CC 1.298(18) .
C4C H4C 0.9300 .
C5CC H5CC 0.9300 .
C5C C6C 1.404(11) .
C5C C10C 1.524(13) .
C6C C7C 1.366(12) .
C6C H6C 0.9300 .
C7C C8C 1.306(16) .
C7C H7C 0.9300 .
C8C C9C 1.349(18) .
C8C H8C 0.9300 .
C9C C10C 1.457(14) .
C9C H9C 0.9300 .
C10C H10C 0.9300 .
C11C C12C 1.365(10) .
C11C C17C 1.43(2) .
C11C S2C 1.648(8) .
C12C C13C 1.378(12) .
C12C H12C 0.9300 .
C13C C15C 1.26(3) .
C13C C14C 1.49(3) .
C13C H13C 0.9300 .
S2C C14C 1.76(3) .
C14C H14C 0.9300 .
C15C C16C 1.42(3) .
C15C H15C 0.9300 .
C16C C17C 1.35(3) .
C16C H16C 0.9300 .
C17C H17C 0.9300 .
C1D C3D 1.32(3) .
C1D C2D 1.34(5) .
C1D H1D 0.9300 .
C2D C3D 1.33(5) 2_656
C2D H2D 0.9300 .
C3D C2D 1.33(5) 2_656
C3D H3D 0.9300 .
